data_2108419
loop_
_publ_author_name
'Gomathi, V.'
'Theivarasu, C.'

_publ_section_title
;
 Supramolecular networks and Hirshfeld surfaces of oxydiacetic acid and
 iminodiacetic acid salts
;
_journal_coeditor_code RA5039SUP1
_journal_issue 3
_journal_name_full 'Acta Crystallographica Section B'
_journal_page_first 449
_journal_page_last 458
_journal_paper_doi 10.1107/S205252061900252X
_journal_volume 75
_journal_year 2019
_chemical_formula_moiety '2(C4 H6 N O4), C2 H10 N2'
_chemical_formula_sum 'C10 H22 N4 O8'
_chemical_formula_weight 326.32
_space_group_crystal_system monoclinic
_space_group_IT_number 14
_space_group_name_Hall '-P 2yn'
_space_group_name_H-M_alt 'P 1 21/n 1'
_symmetry_space_group_name_Hall '-P 2yn'
_symmetry_space_group_name_H-M 'P 1 21/n 1'
_atom_sites_solution_hydrogens mixed
_audit_creation_method SHELXL-2014/7
_cell_angle_alpha 90
_cell_angle_beta 94.459(2)
_cell_angle_gamma 90
_cell_formula_units_Z 2
_cell_length_a 5.1027(2)
_cell_length_b 16.0240(7)
_cell_length_c 8.7273(4)
_cell_measurement_reflns_used 5165
_cell_measurement_temperature 293(2)
_cell_measurement_theta_max 37.84
_cell_measurement_theta_min 2.54
_cell_volume 711.43(5)
_computing_cell_refinement 'APEX2/SAINT (Bruker, 2004)'
_computing_data_collection 'APEX2 (Bruker, 2004)'
_computing_data_reduction 'SAINT/XPREP (Bruker, 2004)'
_computing_molecular_graphics 'ORTEP3 (Farrugia, 1997) and Mercury (Bruno et al., 2002)'
_computing_publication_material 'SHELXL-2014/7 (Sheldrick, 2014)'
_computing_structure_refinement 'SHELXL-2014/7 (Sheldrick, 2014)'
_computing_structure_solution 'SIR92 (Altornare et al., 1993)'
_diffrn_ambient_temperature 293(2)
_diffrn_measured_fraction_theta_full 1.000
_diffrn_measured_fraction_theta_max 1.000
_diffrn_measurement_device_type 'Bruker axs kappa apex II CCD Diffractometer'
_diffrn_measurement_method '\w and \f scan'
_diffrn_radiation_monochromator graphite
_diffrn_radiation_source 'fine-focus sealed tube'
_diffrn_radiation_type MoK\a
_diffrn_radiation_wavelength 0.71073
_diffrn_reflns_av_R_equivalents 0.0177
_diffrn_reflns_av_unetI/netI 0.0113
_diffrn_reflns_Laue_measured_fraction_full 1.000
_diffrn_reflns_Laue_measured_fraction_max 1.000
_diffrn_reflns_limit_h_max 6
_diffrn_reflns_limit_h_min -6
_diffrn_reflns_limit_k_max 19
_diffrn_reflns_limit_k_min -19
_diffrn_reflns_limit_l_max 10
_diffrn_reflns_limit_l_min -10
_diffrn_reflns_number 7700
_diffrn_reflns_point_group_measured_fraction_full 1.000
_diffrn_reflns_point_group_measured_fraction_max 1.000
_diffrn_reflns_theta_full 24.992
_diffrn_reflns_theta_max 24.992
_diffrn_reflns_theta_min 2.542
_exptl_absorpt_coefficient_mu 0.131
_exptl_absorpt_correction_T_max 0.9799
_exptl_absorpt_correction_T_min 0.9512
_exptl_absorpt_correction_type multi-scan
_exptl_absorpt_process_details 'SADABS (Bruker, 2004)'
_exptl_crystal_colour COLOURLESS
_exptl_crystal_density_diffrn 1.523
_exptl_crystal_description BLOCK
_exptl_crystal_F_000 348
_exptl_crystal_size_max 0.350
_exptl_crystal_size_mid 0.250
_exptl_crystal_size_min 0.200
_refine_diff_density_max 0.295
_refine_diff_density_min -0.182
_refine_diff_density_rms 0.036
_refine_ls_extinction_coef 0.011(4)
_refine_ls_extinction_expression Fc^*^=kFc[1+0.001xFc^2^\l^3^/sin(2\q)]^-1/4^
_refine_ls_extinction_method 'SHELXL-2014/7 (Sheldrick 2014'
_refine_ls_goodness_of_fit_ref 1.073
_refine_ls_hydrogen_treatment mixed
_refine_ls_matrix_type full
_refine_ls_number_parameters 121
_refine_ls_number_reflns 1249
_refine_ls_number_restraints 0
_refine_ls_restrained_S_all 1.073
_refine_ls_R_factor_all 0.0350
_refine_ls_R_factor_gt 0.0317
_refine_ls_shift/su_max 0.000
_refine_ls_shift/su_mean 0.000
_refine_ls_structure_factor_coef Fsqd
_refine_ls_weighting_details 'w=1/[\s^2^(Fo^2^)+(0.0353P)^2^+0.3566P] where P=(Fo^2^+2Fc^2^)/3'
_refine_ls_weighting_scheme calc
_refine_ls_wR_factor_gt 0.0793
_refine_ls_wR_factor_ref 0.0814
_reflns_Friedel_coverage 0.000
_reflns_number_gt 1143
_reflns_number_total 1249
_reflns_threshold_expression 'I > 2\s(I)'
_cod_data_source_file ra5039sup1.cif
_cod_data_source_block Idaen
_cod_depositor_comments
;

2019-10-10
Z value and formula fixed to values more according to usual
chemical conventions.                 miguel
;
_cod_original_formula_sum 'C5 H11 N2 O4'
_cod_original_formula_weight 163.16
_cod_original_formula_moiety 'C4 H6 N O4, 0.5(C2 H10 N2)'
_cod_original_formula_units_Z 4
_cod_database_code 2108419
_publcif_datablock.id {f5216330-ddd4-4aca-a0f2-4278cc6f129a}

_shelx_shelxl_version_number 2014/7
_shelx_space_group_comment
;
The symmetry employed for this shelxl refinement is uniquely defined
by the following loop, which should always be used as a source of
symmetry information in preference to the above space-group names.
They are only intended as comments.
;
_shelx_estimated_absorpt_t_min 0.955
_shelx_estimated_absorpt_t_max 0.974
_publcif_info_exptl_table_max_cols 4
_publcif_info_exptl_table_use_headnotes n
_publcif_funding_html
;
;

loop_
_space_group_symop_operation_xyz
'x, y, z'
'-x+1/2, y+1/2, -z+1/2'
'-x, -y, -z'
'x-1/2, -y-1/2, z-1/2'

loop_
_atom_site_label
_atom_site_type_symbol
_atom_site_fract_x
_atom_site_fract_y
_atom_site_fract_z
_atom_site_U_iso_or_equiv
_atom_site_adp_type
_atom_site_occupancy
_atom_site_site_symmetry_order
_atom_site_calc_flag
_atom_site_refinement_flags_posn
_atom_site_refinement_flags_adp
C1 C -0.0078(3) 0.29413(8) 0.92881(16) 0.0208(3) Uani 1 1 d . .
C2 C 0.1246(3) 0.24723(9) 1.06511(16) 0.0228(3) Uani 1 1 d . .
H2A H 0.1658 0.2863 1.1484 0.027 Uiso 1 1 calc R U
H2B H 0.0024 0.2064 1.1004 0.027 Uiso 1 1 calc R U
C3 C 0.3305(3) 0.13564(9) 0.91421(17) 0.0270(4) Uani 1 1 d . .
H3A H 0.2714 0.1591 0.8150 0.032 Uiso 1 1 calc R U
H3B H 0.1955 0.0979 0.9450 0.032 Uiso 1 1 calc R U
C4 C 0.5844(3) 0.08741(9) 0.90038(16) 0.0233(3) Uani 1 1 d . .
C5 C 0.1087(3) -0.00714(10) 0.56171(16) 0.0270(4) Uani 1 1 d . .
H5A H 0.2414 -0.0431 0.5230 0.032 Uiso 1 1 calc R U
H5B H 0.1908 0.0457 0.5913 0.032 Uiso 1 1 calc R U
N1 N 0.3696(2) 0.20387(7) 1.02893(14) 0.0198(3) Uani 1 1 d . .
N2 N 0.0014(3) -0.04631(8) 0.69674(15) 0.0249(3) Uani 1 1 d . .
O1 O -0.2451(2) 0.31245(6) 0.93836(13) 0.0317(3) Uani 1 1 d . .
O2 O 0.1266(2) 0.31209(7) 0.82090(12) 0.0298(3) Uani 1 1 d . .
O3 O 0.6081(3) 0.05500(9) 0.77295(14) 0.0521(4) Uani 1 1 d . .
O4 O 0.7436(2) 0.08419(7) 1.01368(12) 0.0347(3) Uani 1 1 d . .
H1B H 0.449(3) 0.1834(11) 1.120(2) 0.031(4) Uiso 1 1 d . .
H1A H 0.482(4) 0.2408(11) 0.994(2) 0.029(4) Uiso 1 1 d . .
H2E H 0.130(4) -0.0544(11) 0.772(2) 0.036(5) Uiso 1 1 d . .
H2C H -0.130(4) -0.0132(13) 0.736(2) 0.043(5) Uiso 1 1 d . .
H2D H -0.076(4) -0.0954(14) 0.666(2) 0.044(5) Uiso 1 1 d . .

loop_
_atom_site_aniso_label
_atom_site_aniso_U_11
_atom_site_aniso_U_22
_atom_site_aniso_U_33
_atom_site_aniso_U_23
_atom_site_aniso_U_13
_atom_site_aniso_U_12
C1 0.0201(7) 0.0164(7) 0.0254(7) -0.0011(5) -0.0012(6) -0.0024(5)
C2 0.0217(7) 0.0266(7) 0.0207(7) 0.0004(6) 0.0044(6) 0.0044(6)
C3 0.0220(8) 0.0299(8) 0.0283(8) -0.0087(6) -0.0022(6) 0.0021(6)
C4 0.0231(8) 0.0225(7) 0.0243(7) -0.0005(6) 0.0021(6) 0.0014(6)
C5 0.0237(8) 0.0309(8) 0.0259(8) 0.0036(6) -0.0021(6) -0.0017(6)
N1 0.0175(6) 0.0219(6) 0.0199(6) 0.0005(5) 0.0006(5) 0.0013(5)
N2 0.0292(7) 0.0238(7) 0.0212(6) 0.0003(5) -0.0017(5) 0.0033(6)
O1 0.0211(6) 0.0275(6) 0.0466(7) 0.0088(5) 0.0028(5) 0.0049(4)
O2 0.0263(6) 0.0383(6) 0.0246(6) 0.0090(5) 0.0002(4) -0.0029(5)
O3 0.0493(8) 0.0726(10) 0.0330(7) -0.0217(6) -0.0053(6) 0.0311(7)
O4 0.0300(6) 0.0416(7) 0.0311(6) -0.0034(5) -0.0070(5) 0.0099(5)

loop_
_atom_type_symbol
_atom_type_description
_atom_type_scat_dispersion_real
_atom_type_scat_dispersion_imag
_atom_type_scat_source
C C 0.0033 0.0016 'International Tables Vol C Tables 4.2.6.8 and 6.1.1.4'
H H 0.0000 0.0000 'International Tables Vol C Tables 4.2.6.8 and 6.1.1.4'
N N 0.0061 0.0033 'International Tables Vol C Tables 4.2.6.8 and 6.1.1.4'
O O 0.0106 0.0060 'International Tables Vol C Tables 4.2.6.8 and 6.1.1.4'

loop_
_geom_angle_atom_site_label_1
_geom_angle_atom_site_label_2
_geom_angle_atom_site_label_3
_geom_angle
_geom_angle_site_symmetry_1
_geom_angle_site_symmetry_3
O2 C1 O1 126.09(13) . .
O2 C1 C2 118.05(12) . .
O1 C1 C2 115.84(12) . .
N1 C2 C1 113.27(11) . .
N1 C2 H2A 108.9 . .
C1 C2 H2A 108.9 . .
N1 C2 H2B 108.9 . .
C1 C2 H2B 108.9 . .
H2A C2 H2B 107.7 . .
N1 C3 C4 110.90(12) . .
N1 C3 H3A 109.5 . .
C4 C3 H3A 109.5 . .
N1 C3 H3B 109.5 . .
C4 C3 H3B 109.5 . .
H3A C3 H3B 108.0 . .
O4 C4 O3 126.73(14) . .
O4 C4 C3 118.05(13) . .
O3 C4 C3 115.22(13) . .
N2 C5 C5 109.74(15) . 3_556
N2 C5 H5A 109.7 . .
C5 C5 H5A 109.7 3_556 .
N2 C5 H5B 109.7 . .
C5 C5 H5B 109.7 3_556 .
H5A C5 H5B 108.2 . .
C3 N1 C2 114.61(11) . .
C3 N1 H1B 110.3(11) . .
C2 N1 H1B 107.4(11) . .
C3 N1 H1A 108.1(11) . .
C2 N1 H1A 109.6(11) . .
H1B N1 H1A 106.5(15) . .
C5 N2 H2E 110.3(12) . .
C5 N2 H2C 111.7(12) . .
H2E N2 H2C 108.5(16) . .
C5 N2 H2D 108.1(12) . .
H2E N2 H2D 111.6(16) . .
H2C N2 H2D 106.6(17) . .

loop_
_geom_bond_atom_site_label_1
_geom_bond_atom_site_label_2
_geom_bond_distance
_geom_bond_site_symmetry_2
C1 O2 1.2410(17) .
C1 O1 1.2550(18) .
C1 C2 1.5202(19) .
C2 N1 1.4856(17) .
C2 H2A 0.9700 .
C2 H2B 0.9700 .
C3 N1 1.4854(18) .
C3 C4 1.522(2) .
C3 H3A 0.9700 .
C3 H3B 0.9700 .
C4 O4 1.2307(18) .
C4 O3 1.2417(19) .
C5 N2 1.4774(19) .
C5 C5 1.502(3) 3_556
C5 H5A 0.9700 .
C5 H5B 0.9700 .
N1 H1B 0.927(19) .
N1 H1A 0.895(19) .
N2 H2E 0.90(2) .
N2 H2C 0.94(2) .
N2 H2D 0.91(2) .

loop_
_geom_hbond_atom_site_label_D
_geom_hbond_atom_site_label_H
_geom_hbond_atom_site_label_A
_geom_hbond_distance_DH
_geom_hbond_distance_HA
_geom_hbond_distance_DA
_geom_hbond_angle_DHA
_geom_hbond_site_symmetry_A
C2 H2B O4 0.97 2.45 3.2667(19) 141.8 1_455
C3 H3A O2 0.97 2.56 3.0997(19) 115.0 .
C3 H3B O4 0.97 2.44 3.2875(19) 146.1 1_455
N1 H1B O2 0.927(19) 1.908(19) 2.7853(16) 157.0(16) 4_666
N1 H1A O1 0.895(19) 1.897(19) 2.7856(16) 172.2(16) 1_655
N2 H2E O4 0.90(2) 1.99(2) 2.8174(17) 152.1(16) 3_657
N2 H2C O3 0.94(2) 1.77(2) 2.7042(18) 169.1(17) 1_455
N2 H2D O1 0.91(2) 1.93(2) 2.8255(17) 168.5(18) 2_446

loop_
_geom_torsion_atom_site_label_1
_geom_torsion_atom_site_label_2
_geom_torsion_atom_site_label_3
_geom_torsion_atom_site_label_4
_geom_torsion
O2 C1 C2 N1 -19.90(18)
O1 C1 C2 N1 161.40(12)
N1 C3 C4 O4 28.56(19)
N1 C3 C4 O3 -151.42(14)
C4 C3 N1 C2 -172.36(12)
C1 C2 N1 C3 -64.75(16)

loop_
_publcif_info_cif.paper_type
CB

loop_
_publcif_info_datablock.id
_publcif_info_datablock.publ_exptl
_publcif_info_datablock.publ_geom
_publcif_info_datablock.structure
{aaa00d79-d0ce-4374-b559-59a733895943} ? ? ?
{90022a2c-6b49-4188-9d51-d0abad4c9c52} y y y
{0b2db705-dd5f-44f9-ba10-aaf99361e3a2} y y y
{f5216330-ddd4-4aca-a0f2-4278cc6f129a} y y y

loop_
_publcif_info_exptl_table_extra_item
sin_theta_over_lambda_max

loop_
_publcif_info_tables.block_id
_publcif_info_tables.reference_item
{aaa00d79-d0ce-4374-b559-59a733895943} '_publcif_info_datablock.publ_exptl'

_cod_database_fobs_code 2108419
